data_2019119
loop_
_publ_author_name
'Sirianni, Eric R.'
'Yap, Glenn P. A.'
'Akturk, Eser S.'
'Theopold, Klaus H.'

_publ_section_title
;
 Improved syntheses, and structural and electronic characterization of
 carboxamide-substituted Tp^CONHPh,Me^ and Tp^CONH<i>t^-Bu,Me</i> ligands
;
_journal_coeditor_code EG3122
_journal_issue 9
_journal_name_full 'Acta Crystallographica Section C'
_journal_page_first 947
_journal_page_last 953
_journal_paper_doi 10.1107/S0108270113015898
_journal_volume 69
_journal_year 2013
_chemical_formula_iupac '[Tl (C27 H43 B N9 O3)]'
_chemical_formula_moiety 'C27 H43 B N9 O3 Tl'
_chemical_formula_sum 'C27 H43 B N9 O3 Tl'
_chemical_formula_weight 756.88
_chemical_name_systematic '[Tris(3-<i>tert</i>-butylaminocarbonyl-5-methylpyrazol-1-yl-\k<i>N</i>^2^)borato]thallium(I)'
_space_group_IT_number 14
_symmetry_cell_setting monoclinic
_symmetry_space_group_name_Hall '-P 2yn'
_symmetry_space_group_name_H-M 'P 1 21/n 1'
_atom_sites_solution_hydrogens geom
_atom_sites_solution_primary direct
_atom_sites_solution_secondary difmap
_audit_creation_method SHELXL97
_cell_angle_alpha 90.00
_cell_angle_beta 95.2010(8)
_cell_angle_gamma 90.00
_cell_formula_units_Z 4
_cell_length_a 11.6038(5)
_cell_length_b 12.7036(6)
_cell_length_c 23.0839(10)
_cell_measurement_reflns_used 4944
_cell_measurement_temperature 200(2)
_cell_measurement_theta_max 19.30
_cell_measurement_theta_min 2.39
_cell_volume 3388.8(3)
_computing_cell_refinement 'APEX2 (Bruker, 2007)'
_computing_data_collection 'APEX2 (Bruker, 2007)'
_computing_data_reduction 'APEX2 (Bruker, 2007)'
_computing_molecular_graphics 'APEX2 (Bruker, 2007)'
_computing_publication_material 'APEX2 (Bruker, 2007)'
_computing_structure_refinement 'SHELXL97 (Sheldrick, 2008)'
_computing_structure_solution 'SHELXS97 (Sheldrick, 2008)'
_diffrn_ambient_temperature 200(2)
_diffrn_detector_area_resol_mean 1672
_diffrn_measured_fraction_theta_full 1.000
_diffrn_measured_fraction_theta_max 0.940
_diffrn_measurement_device_type 'Bruker APEXII area-detector'
_diffrn_measurement_method '\f and \w scans'
_diffrn_radiation_monochromator graphite
_diffrn_radiation_source 'fine-focus sealed tube'
_diffrn_radiation_type MoK\a
_diffrn_radiation_wavelength 0.71073
_diffrn_reflns_av_R_equivalents 0.0705
_diffrn_reflns_av_sigmaI/netI 0.0614
_diffrn_reflns_limit_h_max 16
_diffrn_reflns_limit_h_min -15
_diffrn_reflns_limit_k_max 17
_diffrn_reflns_limit_k_min -17
_diffrn_reflns_limit_l_max 32
_diffrn_reflns_limit_l_min -32
_diffrn_reflns_number 49674
_diffrn_reflns_theta_full 25.00
_diffrn_reflns_theta_max 30.86
_diffrn_reflns_theta_min 1.77
_exptl_absorpt_coefficient_mu 4.806
_exptl_absorpt_correction_T_max 0.4450
_exptl_absorpt_correction_T_min 0.2433
_exptl_absorpt_correction_type multi-scan
_exptl_absorpt_process_details '(APEX2; Bruker, 2007)'
_exptl_crystal_colour colourless
_exptl_crystal_density_diffrn 1.484
_exptl_crystal_density_method 'not measured'
_exptl_crystal_description block
_exptl_crystal_F_000 1512
_exptl_crystal_size_max 0.41
_exptl_crystal_size_mid 0.30
_exptl_crystal_size_min 0.20
_refine_diff_density_max 0.727
_refine_diff_density_min -0.710
_refine_ls_extinction_method none
_refine_ls_goodness_of_fit_ref 1.010
_refine_ls_hydrogen_treatment mixed
_refine_ls_matrix_type full
_refine_ls_number_parameters 394
_refine_ls_number_reflns 10043
_refine_ls_number_restraints 252
_refine_ls_restrained_S_all 0.999
_refine_ls_R_factor_all 0.0823
_refine_ls_R_factor_gt 0.0384
_refine_ls_shift/su_max 0.001
_refine_ls_shift/su_mean 0.000
_refine_ls_structure_factor_coef Fsqd
_refine_ls_weighting_details 'calc w = 1/[\s^2^(Fo^2^)+(0.0191P)^2^] where P=(Fo^2^+2Fc^2^)/3'
_refine_ls_weighting_scheme calc
_refine_ls_wR_factor_gt 0.0576
_refine_ls_wR_factor_ref 0.0676
_reflns_number_gt 6330
_reflns_number_total 10043
_reflns_threshold_expression I>2\s(I)
_cod_data_source_file eg3122.cif
_cod_data_source_block III
_cod_original_sg_symbol_H-M 'P 21/n'
_cod_database_code 2019119
_cod_database_fobs_code 2019119

loop_
_symmetry_equiv_pos_as_xyz
'x, y, z'
'-x+1/2, y+1/2, -z+1/2'
'-x, -y, -z'
'x-1/2, -y-1/2, z-1/2'

loop_
_atom_site_type_symbol
_atom_site_label
_atom_site_fract_x
_atom_site_fract_y
_atom_site_fract_z
_atom_site_U_iso_or_equiv
_atom_site_adp_type
_atom_site_calc_flag
_atom_site_refinement_flags
_atom_site_occupancy
_atom_site_symmetry_multiplicity
Tl Tl1 0.019559(12) 0.828989(11) 0.124026(6) 0.04374(5) Uani d . 1 1
B B1 0.2032(3) 0.6584(3) 0.03652(16) 0.0322(8) Uani d U 1 1
H H1B 0.257(3) 0.606(2) 0.0107(13) 0.039 Uiso d . 1 1
O O1 -0.1274(2) 0.97600(18) -0.07725(10) 0.0460(6) Uani d U 1 1
O O2 0.4165(2) 0.8962(2) 0.24147(11) 0.0540(7) Uani d U 1 1
O O3 -0.1574(3) 0.6632(2) 0.15868(15) 0.0881(11) Uani d U 1 1
N N1 0.0394(2) 0.7883(2) 0.00885(11) 0.0334(6) Uani d U 1 1
N N2 0.1376(2) 0.73936(19) -0.00432(11) 0.0312(6) Uani d U 1 1
N N3 -0.1807(3) 0.8709(2) -0.00499(14) 0.0431(8) Uani d U 1 1
H H3N -0.159(3) 0.827(3) 0.0162(16) 0.052 Uiso d . 1 1
N N4 0.2514(2) 0.79366(19) 0.11689(11) 0.0333(6) Uani d U 1 1
N N5 0.2874(2) 0.7150(2) 0.08247(11) 0.0328(6) Uani d U 1 1
N N6 0.2594(3) 0.9729(3) 0.19216(12) 0.0453(8) Uani d U 1 1
H H6N 0.228(3) 0.981(3) 0.1637(15) 0.054 Uiso d . 1 1
N N7 0.0424(2) 0.6325(2) 0.10199(12) 0.0384(7) Uani d U 1 1
N N8 0.1169(2) 0.5898(2) 0.06660(11) 0.0344(6) Uani d U 1 1
N N9 -0.1339(3) 0.4992(2) 0.19701(14) 0.0475(8) Uani d U 1 1
H H9N -0.083(3) 0.458(3) 0.2027(16) 0.057 Uiso d . 1 1
C C1 0.0057(3) 0.8483(2) -0.03755(14) 0.0325(7) Uani d U 1 1
C C2 0.0821(3) 0.8384(3) -0.08026(14) 0.0406(8) Uani d U 1 1
H H2A 0.0779 0.8728 -0.1169 0.049 Uiso calc R 1 1
C C3 0.1650(3) 0.7683(3) -0.05828(14) 0.0381(8) Uani d U 1 1
C C4 0.2682(3) 0.7267(3) -0.08481(16) 0.0595(11) Uani d U 1 1
H H4A 0.2629 0.6499 -0.0877 0.089 Uiso calc R 1 1
H H4B 0.3385 0.7462 -0.0605 0.089 Uiso calc R 1 1
H H4C 0.2709 0.7568 -0.1238 0.089 Uiso calc R 1 1
C C5 -0.1058(3) 0.9056(3) -0.04150(15) 0.0361(8) Uani d U 1 1
C C6 -0.3040(3) 0.8996(3) -0.00303(18) 0.0492(10) Uani d U 1 1
C C7 -0.3459(4) 0.8432(4) 0.0475(3) 0.115(2) Uani d U 1 1
H H7A -0.3032 0.8680 0.0835 0.172 Uiso calc R 1 1
H H7B -0.3336 0.7674 0.0433 0.172 Uiso calc R 1 1
H H7C -0.4287 0.8571 0.0491 0.172 Uiso calc R 1 1
C C8 -0.3171(4) 1.0172(3) 0.0018(2) 0.0895(17) Uani d U 1 1
H H8A -0.2826 1.0408 0.0399 0.134 Uiso calc R 1 1
H H8B -0.3994 1.0357 -0.0025 0.134 Uiso calc R 1 1
H H8C -0.2778 1.0517 -0.0289 0.134 Uiso calc R 1 1
C C9 -0.3705(4) 0.8612(4) -0.0590(2) 0.103(2) Uani d U 1 1
H H9A -0.3666 0.7843 -0.0608 0.154 Uiso calc R 1 1
H H9B -0.3361 0.8914 -0.0925 0.154 Uiso calc R 1 1
H H9C -0.4515 0.8834 -0.0597 0.154 Uiso calc R 1 1
C C10 0.3443(3) 0.8186(2) 0.15288(14) 0.0348(8) Uani d U 1 1
C C11 0.4389(3) 0.7569(3) 0.14243(15) 0.0397(8) Uani d U 1 1
H H11A 0.5140 0.7590 0.1625 0.048 Uiso calc R 1 1
C C12 0.4010(3) 0.6923(2) 0.09694(15) 0.0376(8) Uani d U 1 1
C C13 0.4651(3) 0.6068(3) 0.06842(18) 0.0603(11) Uani d U 1 1
H H13A 0.4620 0.6201 0.0265 0.090 Uiso calc R 1 1
H H13B 0.4292 0.5387 0.0753 0.090 Uiso calc R 1 1
H H13C 0.5460 0.6059 0.0849 0.090 Uiso calc R 1 1
C C14 0.3437(3) 0.8999(3) 0.19951(15) 0.0406(8) Uani d U 1 1
C C15 0.2368(3) 1.0570(3) 0.23400(16) 0.0556(11) Uani d U 1 1
C C16 0.2145(4) 1.0084(4) 0.29185(17) 0.0814(15) Uani d U 1 1
H H16A 0.1502 0.9584 0.2861 0.122 Uiso calc R 1 1
H H16B 0.1946 1.0639 0.3187 0.122 Uiso calc R 1 1
H H16C 0.2842 0.9716 0.3082 0.122 Uiso calc R 1 1
C C17 0.1295(4) 1.1166(4) 0.20908(19) 0.0776(15) Uani d U 1 1
H H17A 0.0646 1.0675 0.2023 0.116 Uiso calc R 1 1
H H17B 0.1450 1.1498 0.1722 0.116 Uiso calc R 1 1
H H17C 0.1100 1.1710 0.2367 0.116 Uiso calc R 1 1
C C18 0.3393(4) 1.1333(3) 0.24134(19) 0.0761(14) Uani d U 1 1
H H18A 0.4103 1.0940 0.2531 0.114 Uiso calc R 1 1
H H18B 0.3258 1.1854 0.2713 0.114 Uiso calc R 1 1
H H18C 0.3474 1.1692 0.2044 0.114 Uiso calc R 1 1
C C19 -0.0178(3) 0.5527(3) 0.12226(15) 0.0422(9) Uani d U 1 1
C C20 0.0198(3) 0.4572(3) 0.10058(15) 0.0424(9) Uani d U 1 1
H H20A -0.0073 0.3887 0.1087 0.051 Uiso calc R 1 1
C C21 0.1040(3) 0.4833(2) 0.06523(14) 0.0379(8) Uani d U 1 1
C C22 0.1724(4) 0.4122(3) 0.03011(18) 0.0609(12) Uani d U 1 1
H H22A 0.2552 0.4238 0.0406 0.091 Uiso calc R 1 1
H H22B 0.1540 0.4273 -0.0113 0.091 Uiso calc R 1 1
H H22C 0.1530 0.3388 0.0380 0.091 Uiso calc R 1 1
C C23 -0.1086(3) 0.5782(3) 0.16117(16) 0.0496(10) Uani d U 1 1
C C24 -0.2191(3) 0.5001(3) 0.24013(18) 0.0606(11) Uani d U 1 1
C C25 -0.1815(6) 0.5755(4) 0.2880(2) 0.133(3) Uani d U 1 1
H H25A -0.1747 0.6463 0.2718 0.200 Uiso calc R 1 1
H H25B -0.1063 0.5534 0.3069 0.200 Uiso calc R 1 1
H H25C -0.2389 0.5761 0.3167 0.200 Uiso calc R 1 1
C C26 -0.3366(4) 0.5287(5) 0.2105(3) 0.133(3) Uani d U 1 1
H H26A -0.3371 0.6032 0.1994 0.199 Uiso calc R 1 1
H H26B -0.3962 0.5161 0.2372 0.199 Uiso calc R 1 1
H H26C -0.3527 0.4853 0.1756 0.199 Uiso calc R 1 1
C C27 -0.2234(4) 0.3897(4) 0.2646(2) 0.0893(17) Uani d U 1 1
H H27A -0.1463 0.3695 0.2819 0.134 Uiso calc R 1 1
H H27B -0.2485 0.3404 0.2333 0.134 Uiso calc R 1 1
H H27C -0.2783 0.3876 0.2945 0.134 Uiso calc R 1 1

loop_
_atom_site_aniso_label
_atom_site_aniso_U_11
_atom_site_aniso_U_22
_atom_site_aniso_U_33
_atom_site_aniso_U_12
_atom_site_aniso_U_13
_atom_site_aniso_U_23
Tl1 0.04755(9) 0.04034(8) 0.04461(9) 0.00383(7) 0.01116(6) -0.00392(7)
B1 0.038(2) 0.029(2) 0.0287(19) 0.0028(17) 0.0019(16) -0.0004(16)
O1 0.0483(15) 0.0426(15) 0.0460(15) 0.0054(12) -0.0013(12) 0.0165(12)
O2 0.0524(17) 0.0584(17) 0.0474(16) 0.0094(13) -0.0168(14) -0.0117(13)
O3 0.097(3) 0.0558(19) 0.120(3) 0.0328(18) 0.053(2) 0.0380(19)
N1 0.0359(17) 0.0331(15) 0.0316(15) 0.0036(12) 0.0050(13) 0.0010(12)
N2 0.0335(16) 0.0306(15) 0.0293(15) 0.0013(12) 0.0011(12) 0.0000(12)
N3 0.0419(19) 0.0379(18) 0.049(2) 0.0051(14) 0.0036(16) 0.0081(14)
N4 0.0366(17) 0.0294(14) 0.0334(15) 0.0032(12) 0.0008(13) -0.0005(12)
N5 0.0359(17) 0.0293(14) 0.0327(15) 0.0029(12) 0.0006(13) -0.0003(12)
N6 0.051(2) 0.0494(19) 0.0327(17) 0.0065(16) -0.0096(15) -0.0123(15)
N7 0.0444(18) 0.0320(15) 0.0391(17) 0.0014(13) 0.0058(14) 0.0012(13)
N8 0.0410(17) 0.0280(15) 0.0336(16) 0.0004(12) -0.0003(13) -0.0020(12)
N9 0.044(2) 0.047(2) 0.0521(19) 0.0019(15) 0.0102(16) 0.0143(16)
C1 0.0345(19) 0.0287(18) 0.0339(18) -0.0029(14) 0.0009(15) 0.0016(14)
C2 0.038(2) 0.052(2) 0.0314(18) -0.0024(17) 0.0011(15) 0.0113(17)
C3 0.037(2) 0.044(2) 0.0339(19) -0.0012(16) 0.0023(16) -0.0004(16)
C4 0.057(3) 0.076(3) 0.049(2) 0.016(2) 0.022(2) 0.018(2)
C5 0.036(2) 0.0348(19) 0.038(2) -0.0046(15) 0.0025(16) 0.0011(16)
C6 0.036(2) 0.046(2) 0.066(3) 0.0046(17) 0.010(2) 0.001(2)
C7 0.068(4) 0.154(6) 0.131(5) 0.026(3) 0.052(3) 0.073(4)
C8 0.055(3) 0.058(3) 0.158(5) 0.009(2) 0.028(3) -0.019(3)
C9 0.045(3) 0.127(5) 0.134(5) -0.005(3) -0.006(3) -0.056(4)
C10 0.0354(19) 0.0338(19) 0.0345(18) -0.0036(15) -0.0013(15) 0.0038(15)
C11 0.033(2) 0.040(2) 0.044(2) 0.0020(16) -0.0037(16) -0.0015(17)
C12 0.036(2) 0.037(2) 0.040(2) 0.0024(15) 0.0041(16) 0.0027(15)
C13 0.043(2) 0.059(3) 0.077(3) 0.014(2) -0.003(2) -0.016(2)
C14 0.043(2) 0.038(2) 0.040(2) -0.0009(17) -0.0005(18) -0.0027(17)
C15 0.053(3) 0.066(3) 0.045(2) 0.014(2) -0.012(2) -0.025(2)
C16 0.082(4) 0.115(4) 0.047(3) 0.022(3) 0.009(2) -0.010(3)
C17 0.074(3) 0.084(3) 0.069(3) 0.034(3) -0.019(3) -0.032(3)
C18 0.084(4) 0.064(3) 0.076(3) 0.004(3) -0.014(3) -0.031(2)
C19 0.044(2) 0.039(2) 0.041(2) -0.0045(16) -0.0036(18) 0.0077(17)
C20 0.050(2) 0.0240(18) 0.052(2) -0.0049(16) -0.0051(19) -0.0002(16)
C21 0.046(2) 0.0257(17) 0.041(2) -0.0035(15) -0.0035(17) -0.0018(15)
C22 0.074(3) 0.034(2) 0.076(3) -0.001(2) 0.013(2) -0.014(2)
C23 0.050(2) 0.050(2) 0.050(2) -0.0042(19) 0.006(2) 0.0107(19)
C24 0.054(3) 0.069(3) 0.062(3) 0.002(2) 0.022(2) 0.016(2)
C25 0.191(7) 0.112(5) 0.109(5) -0.050(5) 0.078(5) -0.039(4)
C26 0.054(3) 0.199(7) 0.151(6) 0.038(4) 0.042(4) 0.093(5)
C27 0.086(4) 0.083(3) 0.106(4) -0.006(3) 0.047(3) 0.043(3)

loop_
_atom_type_symbol
_atom_type_description
_atom_type_scat_dispersion_real
_atom_type_scat_dispersion_imag
_atom_type_scat_source
C C 0.0033 0.0016 'International Tables Vol C Tables 4.2.6.8 and 6.1.1.4'
H H 0.0000 0.0000 'International Tables Vol C Tables 4.2.6.8 and 6.1.1.4'
N N 0.0061 0.0033 'International Tables Vol C Tables 4.2.6.8 and 6.1.1.4'
O O 0.0106 0.0060 'International Tables Vol C Tables 4.2.6.8 and 6.1.1.4'
B B 0.0013 0.0007 'International Tables Vol C Tables 4.2.6.8 and 6.1.1.4'
Tl Tl -2.8358 9.6688 'International Tables Vol C Tables 4.2.6.8 and 6.1.1.4'

loop_
_geom_angle_atom_site_label_1
_geom_angle_atom_site_label_2
_geom_angle_atom_site_label_3
_geom_angle
_geom_angle_publ_flag
N7 Tl1 N1 66.71(8) y
N7 Tl1 N4 73.15(8) y
N1 Tl1 N4 75.05(8) y
N8 B1 N5 110.4(3) ?
N8 B1 N2 110.3(3) ?
N5 B1 N2 110.6(3) ?
N8 B1 H1B 108.5(15) ?
N5 B1 H1B 107.2(15) ?
N2 B1 H1B 109.8(15) ?
C1 N1 N2 105.7(3) ?
C1 N1 Tl1 128.5(2) ?
N2 N1 Tl1 116.75(18) ?
N1 N2 C3 110.5(3) ?
N1 N2 B1 123.0(3) ?
C3 N2 B1 126.4(3) ?
C5 N3 C6 128.5(3) ?
C5 N3 H3N 116(3) ?
C6 N3 H3N 115(3) ?
C10 N4 N5 105.3(3) ?
C10 N4 Tl1 131.5(2) ?
N5 N4 Tl1 120.47(19) ?
C12 N5 N4 110.7(3) ?
C12 N5 B1 127.2(3) ?
N4 N5 B1 122.0(3) ?
C14 N6 C15 125.8(3) ?
C14 N6 H6N 121(3) ?
C15 N6 H6N 113(3) ?
C19 N7 N8 106.8(3) ?
C19 N7 Tl1 126.9(2) ?
N8 N7 Tl1 126.2(2) ?
N7 N8 C21 109.7(3) ?
N7 N8 B1 121.5(3) ?
C21 N8 B1 128.8(3) ?
C23 N9 C24 127.5(3) ?
C23 N9 H9N 113(3) ?
C24 N9 H9N 115(3) ?
N1 C1 C2 110.9(3) ?
N1 C1 C5 121.1(3) ?
C2 C1 C5 127.7(3) ?
C3 C2 C1 105.5(3) ?
C3 C2 H2A 127.3 ?
C1 C2 H2A 127.3 ?
N2 C3 C2 107.4(3) ?
N2 C3 C4 122.8(3) ?
C2 C3 C4 129.8(3) ?
C3 C4 H4A 109.5 ?
C3 C4 H4B 109.5 ?
H4A C4 H4B 109.5 ?
C3 C4 H4C 109.5 ?
H4A C4 H4C 109.5 ?
H4B C4 H4C 109.5 ?
O1 C5 N3 123.9(3) ?
O1 C5 C1 121.6(3) ?
N3 C5 C1 114.4(3) ?
N3 C6 C7 106.9(3) ?
N3 C6 C8 110.5(3) ?
C7 C6 C8 112.2(4) ?
N3 C6 C9 108.1(3) ?
C7 C6 C9 109.6(4) ?
C8 C6 C9 109.5(4) ?
C6 C7 H7A 109.5 ?
C6 C7 H7B 109.5 ?
H7A C7 H7B 109.5 ?
C6 C7 H7C 109.5 ?
H7A C7 H7C 109.5 ?
H7B C7 H7C 109.5 ?
C6 C8 H8A 109.5 ?
C6 C8 H8B 109.5 ?
H8A C8 H8B 109.5 ?
C6 C8 H8C 109.5 ?
H8A C8 H8C 109.5 ?
H8B C8 H8C 109.5 ?
C6 C9 H9A 109.5 ?
C6 C9 H9B 109.5 ?
H9A C9 H9B 109.5 ?
C6 C9 H9C 109.5 ?
H9A C9 H9C 109.5 ?
H9B C9 H9C 109.5 ?
N4 C10 C11 111.3(3) ?
N4 C10 C14 123.8(3) ?
C11 C10 C14 124.9(3) ?
C12 C11 C10 105.5(3) ?
C12 C11 H11A 127.2 ?
C10 C11 H11A 127.2 ?
N5 C12 C11 107.2(3) ?
N5 C12 C13 123.6(3) ?
C11 C12 C13 129.1(3) ?
C12 C13 H13A 109.5 ?
C12 C13 H13B 109.5 ?
H13A C13 H13B 109.5 ?
C12 C13 H13C 109.5 ?
H13A C13 H13C 109.5 ?
H13B C13 H13C 109.5 ?
O2 C14 N6 124.4(3) ?
O2 C14 C10 119.7(3) ?
N6 C14 C10 115.9(3) ?
N6 C15 C16 109.6(3) ?
N6 C15 C17 107.4(3) ?
C16 C15 C17 109.6(4) ?
N6 C15 C18 110.3(3) ?
C16 C15 C18 110.7(3) ?
C17 C15 C18 109.1(4) ?
C15 C16 H16A 109.5 ?
C15 C16 H16B 109.5 ?
H16A C16 H16B 109.5 ?
C15 C16 H16C 109.5 ?
H16A C16 H16C 109.5 ?
H16B C16 H16C 109.5 ?
C15 C17 H17A 109.5 ?
C15 C17 H17B 109.5 ?
H17A C17 H17B 109.5 ?
C15 C17 H17C 109.5 ?
H17A C17 H17C 109.5 ?
H17B C17 H17C 109.5 ?
C15 C18 H18A 109.5 ?
C15 C18 H18B 109.5 ?
H18A C18 H18B 109.5 ?
C15 C18 H18C 109.5 ?
H18A C18 H18C 109.5 ?
H18B C18 H18C 109.5 ?
N7 C19 C20 110.0(3) ?
N7 C19 C23 117.9(3) ?
C20 C19 C23 132.0(3) ?
C21 C20 C19 105.5(3) ?
C21 C20 H20A 127.3 ?
C19 C20 H20A 127.3 ?
N8 C21 C20 108.0(3) ?
N8 C21 C22 123.5(3) ?
C20 C21 C22 128.5(3) ?
C21 C22 H22A 109.5 ?
C21 C22 H22B 109.5 ?
H22A C22 H22B 109.5 ?
C21 C22 H22C 109.5 ?
H22A C22 H22C 109.5 ?
H22B C22 H22C 109.5 ?
O3 C23 N9 124.2(4) ?
O3 C23 C19 121.2(3) ?
N9 C23 C19 114.5(3) ?
N9 C24 C25 109.7(4) ?
N9 C24 C26 109.3(4) ?
C25 C24 C26 111.7(5) ?
N9 C24 C27 107.1(3) ?
C25 C24 C27 109.5(4) ?
C26 C24 C27 109.4(4) ?
C24 C25 H25A 109.5 ?
C24 C25 H25B 109.5 ?
H25A C25 H25B 109.5 ?
C24 C25 H25C 109.5 ?
H25A C25 H25C 109.5 ?
H25B C25 H25C 109.5 ?
C24 C26 H26A 109.5 ?
C24 C26 H26B 109.5 ?
H26A C26 H26B 109.5 ?
C24 C26 H26C 109.5 ?
H26A C26 H26C 109.5 ?
H26B C26 H26C 109.5 ?
C24 C27 H27A 109.5 ?
C24 C27 H27B 109.5 ?
H27A C27 H27B 109.5 ?
C24 C27 H27C 109.5 ?
H27A C27 H27C 109.5 ?
H27B C27 H27C 109.5 ?

loop_
_geom_bond_atom_site_label_1
_geom_bond_atom_site_label_2
_geom_bond_distance
_geom_bond_publ_flag
Tl1 N1 2.739(3) y
Tl1 N4 2.747(3) y
Tl1 N7 2.566(3) y
B1 N8 1.539(4) ?
B1 N5 1.552(4) ?
B1 N2 1.548(4) ?
B1 H1B 1.12(3) ?
O1 C5 1.228(4) ?
O2 C14 1.227(4) ?
O3 C23 1.219(4) ?
N1 C1 1.343(4) ?
N1 N2 1.357(3) ?
N2 C3 1.364(4) ?
N3 C5 1.339(4) ?
N3 C6 1.482(4) ?
N3 H3N 0.77(3) ?
N4 C10 1.338(4) ?
N4 N5 1.366(3) ?
N5 C12 1.361(4) ?
N6 C14 1.347(4) ?
N6 C15 1.480(4) ?
N6 H6N 0.73(3) ?
N7 C19 1.339(4) ?
N7 N8 1.355(4) ?
N8 C21 1.362(4) ?
N9 C23 1.350(4) ?
N9 C24 1.465(5) ?
N9 H9N 0.79(3) ?
C1 C2 1.390(4) ?
C1 C5 1.481(4) ?
C2 C3 1.373(4) ?
C2 H2A 0.9500 ?
C3 C4 1.490(5) ?
C4 H4A 0.9800 ?
C4 H4B 0.9800 ?
C4 H4C 0.9800 ?
C6 C7 1.489(6) ?
C6 C8 1.507(5) ?
C6 C9 1.524(6) ?
C7 H7A 0.9800 ?
C7 H7B 0.9800 ?
C7 H7C 0.9800 ?
C8 H8A 0.9800 ?
C8 H8B 0.9800 ?
C8 H8C 0.9800 ?
C9 H9A 0.9800 ?
C9 H9B 0.9800 ?
C9 H9C 0.9800 ?
C10 C11 1.388(4) ?
C10 C14 1.492(4) ?
C11 C12 1.374(4) ?
C11 H11A 0.9500 ?
C12 C13 1.501(5) ?
C13 H13A 0.9800 ?
C13 H13B 0.9800 ?
C13 H13C 0.9800 ?
C15 C16 1.515(5) ?
C15 C17 1.525(5) ?
C15 C18 1.531(5) ?
C16 H16A 0.9800 ?
C16 H16B 0.9800 ?
C16 H16C 0.9800 ?
C17 H17A 0.9800 ?
C17 H17B 0.9800 ?
C17 H17C 0.9800 ?
C18 H18A 0.9800 ?
C18 H18B 0.9800 ?
C18 H18C 0.9800 ?
C19 C20 1.397(5) ?
C19 C23 1.481(5) ?
C20 C21 1.369(5) ?
C20 H20A 0.9500 ?
C21 C22 1.489(5) ?
C22 H22A 0.9800 ?
C22 H22B 0.9800 ?
C22 H22C 0.9800 ?
C24 C25 1.498(6) ?
C24 C26 1.515(6) ?
C24 C27 1.515(6) ?
C25 H25A 0.9800 ?
C25 H25B 0.9800 ?
C25 H25C 0.9800 ?
C26 H26A 0.9800 ?
C26 H26B 0.9800 ?
C26 H26C 0.9800 ?
C27 H27A 0.9800 ?
C27 H27B 0.9800 ?
C27 H27C 0.9800 ?

loop_
_geom_hbond_atom_site_label_D
_geom_hbond_atom_site_label_H
_geom_hbond_atom_site_label_A
_geom_hbond_site_symmetry_A
_geom_hbond_distance_DH
_geom_hbond_distance_HA
_geom_hbond_distance_DA
_geom_hbond_angle_DHA
N6 H6N O1 3_575 0.73(3) 2.28(3) 3.011(4) 174(4)
N9 H9N O2 2_545 0.79(3) 2.36(4) 3.073(4) 151(4)

loop_
_geom_torsion_atom_site_label_1
_geom_torsion_atom_site_label_2
_geom_torsion_atom_site_label_3
_geom_torsion_atom_site_label_4
_geom_torsion
N7 Tl1 N1 C1 158.4(3)
N4 Tl1 N1 C1 -123.8(3)
N7 Tl1 N1 N2 -59.5(2)
N4 Tl1 N1 N2 18.23(19)
C1 N1 N2 C3 -0.1(3)
Tl1 N1 N2 C3 -150.1(2)
C1 N1 N2 B1 -177.4(3)
Tl1 N1 N2 B1 32.6(3)
N8 B1 N2 N1 37.4(4)
N5 B1 N2 N1 -85.0(4)
N8 B1 N2 C3 -139.5(3)
N5 B1 N2 C3 98.1(4)
N7 Tl1 N4 C10 -129.3(3)
N1 Tl1 N4 C10 161.0(3)
N7 Tl1 N4 N5 28.8(2)
N1 Tl1 N4 N5 -40.9(2)
C10 N4 N5 C12 -0.3(3)
Tl1 N4 N5 C12 -163.4(2)
C10 N4 N5 B1 176.4(3)
Tl1 N4 N5 B1 13.3(3)
N8 B1 N5 C12 106.7(4)
N2 B1 N5 C12 -131.0(3)
N8 B1 N5 N4 -69.4(4)
N2 B1 N5 N4 52.9(4)
N1 Tl1 N7 C19 -135.8(3)
N4 Tl1 N7 C19 143.6(3)
N1 Tl1 N7 N8 43.1(2)
N4 Tl1 N7 N8 -37.6(2)
C19 N7 N8 C21 -0.6(4)
Tl1 N7 N8 C21 -179.6(2)
C19 N7 N8 B1 -178.3(3)
Tl1 N7 N8 B1 2.7(4)
N5 B1 N8 N7 61.3(4)
N2 B1 N8 N7 -61.2(4)
N5 B1 N8 C21 -115.9(3)
N2 B1 N8 C21 121.6(3)
N2 N1 C1 C2 -0.2(3)
Tl1 N1 C1 C2 145.0(2)
N2 N1 C1 C5 173.7(3)
Tl1 N1 C1 C5 -41.0(4)
N1 C1 C2 C3 0.4(4)
C5 C1 C2 C3 -173.1(3)
N1 N2 C3 C2 0.3(4)
B1 N2 C3 C2 177.5(3)
N1 N2 C3 C4 -179.6(3)
B1 N2 C3 C4 -2.4(5)
C1 C2 C3 N2 -0.4(4)
C1 C2 C3 C4 179.4(4)
C6 N3 C5 O1 6.5(6)
C6 N3 C5 C1 -170.7(3)
N1 C1 C5 O1 165.4(3)
C2 C1 C5 O1 -21.8(5)
N1 C1 C5 N3 -17.3(4)
C2 C1 C5 N3 155.6(3)
C5 N3 C6 C7 -177.1(4)
C5 N3 C6 C8 -54.8(5)
C5 N3 C6 C9 65.0(5)
N5 N4 C10 C11 -0.4(4)
Tl1 N4 C10 C11 160.1(2)
N5 N4 C10 C14 -178.3(3)
Tl1 N4 C10 C14 -17.8(5)
N4 C10 C11 C12 0.9(4)
C14 C10 C11 C12 178.8(3)
N4 N5 C12 C11 0.9(4)
B1 N5 C12 C11 -175.6(3)
N4 N5 C12 C13 177.9(3)
B1 N5 C12 C13 1.4(5)
C10 C11 C12 N5 -1.1(4)
C10 C11 C12 C13 -177.9(4)
C15 N6 C14 O2 -3.1(6)
C15 N6 C14 C10 176.0(3)
N4 C10 C14 O2 156.8(3)
C11 C10 C14 O2 -20.8(5)
N4 C10 C14 N6 -22.3(5)
C11 C10 C14 N6 160.1(3)
C14 N6 C15 C16 -57.7(5)
C14 N6 C15 C17 -176.8(4)
C14 N6 C15 C18 64.4(5)
N8 N7 C19 C20 1.1(4)
Tl1 N7 C19 C20 -179.8(2)
N8 N7 C19 C23 -178.3(3)
Tl1 N7 C19 C23 0.7(4)
N7 C19 C20 C21 -1.3(4)
C23 C19 C20 C21 178.1(4)
N7 N8 C21 C20 -0.2(4)
B1 N8 C21 C20 177.3(3)
N7 N8 C21 C22 179.6(3)
B1 N8 C21 C22 -2.9(5)
C19 C20 C21 N8 0.9(4)
C19 C20 C21 C22 -178.9(3)
C24 N9 C23 O3 -2.2(7)
C24 N9 C23 C19 -180.0(3)
N7 C19 C23 O3 26.6(6)
C20 C19 C23 O3 -152.8(4)
N7 C19 C23 N9 -155.6(3)
C20 C19 C23 N9 25.1(6)
C23 N9 C24 C25 -66.8(5)
C23 N9 C24 C26 56.0(6)
C23 N9 C24 C27 174.4(4)
